data_7122531
loop_
_publ_author_name
'Su, Linan'
'Yang, Dawei'
'Zhang, Yixin'
'Wang, Baomin'
'Qu, Jingping'

_publ_section_title
;
 Methylene insertion into an Fe<sub>2</sub>S<sub>2</sub> cluster:
 formation of a thiolate-bridged diiron complex containing an
 Fe-CH<sub>2</sub>-S moiety.
;
_journal_issue 93
_journal_name_full 'Chemical communications (Cambridge, England)'
_journal_page_first 13119
_journal_page_last 13122
_journal_paper_doi 10.1039/c8cc07418f
_journal_volume 54
_journal_year 2018
_chemical_formula_sum 'C19 H35 Cl2 Fe2 N2 S2'
_chemical_formula_weight 538.21
_space_group_IT_number 14
_space_group_name_Hall '-P 2ybc'
_space_group_name_H-M_alt 'P 1 21/c 1'
_symmetry_cell_setting Monoclinic'
_symmetry_space_group_name_Hall '-P 2ybc'
_symmetry_space_group_name_H-M 'P 1 21/c 1'
_atom_sites_solution_hydrogens geom
_atom_sites_solution_primary direct
_atom_sites_solution_secondary difmap
_audit_creation_method SHELXL-97
_audit_update_record
;
2016-01-22 deposited with the CCDC.
2018-10-29 downloaded from the CCDC.
;
_cell_angle_alpha 90.00
_cell_angle_beta 95.3012(11)
_cell_angle_gamma 90.00
_cell_formula_units_Z 4
_cell_length_a 14.7655(4)
_cell_length_b 11.1673(3)
_cell_length_c 14.2254(4)
_cell_measurement_reflns_used 9045
_cell_measurement_temperature 173(2)
_cell_measurement_theta_max 39.07
_cell_measurement_theta_min 3.32
_cell_volume 2335.60(11)
_computing_cell_refinement 'Bruker SAINT'
_computing_data_collection 'Bruker APEX2'
_computing_data_reduction 'Bruker SAINT'
_computing_molecular_graphics 'Bruker SHELXTL'
_computing_publication_material 'Bruker SHELXTL'
_computing_structure_refinement 'SHELXL-2014 (Sheldrick 2014)'
_computing_structure_solution 'SHELXS-97 (Sheldrick 2008)'
_diffrn_ambient_temperature 173(2)
_diffrn_measured_fraction_theta_full 0.997
_diffrn_measured_fraction_theta_max 0.997
_diffrn_measurement_device_type 'Bruker APEX-II CCD'
_diffrn_measurement_method '\f and \w scans'
_diffrn_radiation_monochromator graphite
_diffrn_radiation_source 'fine-focus sealed tube'
_diffrn_radiation_type MoK\a
_diffrn_radiation_wavelength 0.71073
_diffrn_reflns_av_R_equivalents 0.0307
_diffrn_reflns_av_sigmaI/netI 0.0160
_diffrn_reflns_limit_h_max 17
_diffrn_reflns_limit_h_min -17
_diffrn_reflns_limit_k_max 13
_diffrn_reflns_limit_k_min -13
_diffrn_reflns_limit_l_max 16
_diffrn_reflns_limit_l_min -16
_diffrn_reflns_number 39653
_diffrn_reflns_theta_full 25.00
_diffrn_reflns_theta_max 25.00
_diffrn_reflns_theta_min 2.29
_diffrn_standards_number 0
_exptl_absorpt_coefficient_mu 1.658
_exptl_absorpt_correction_T_max 0.6917
_exptl_absorpt_correction_T_min 0.6820
_exptl_absorpt_correction_type none
_exptl_crystal_colour pink
_exptl_crystal_density_diffrn 1.531
_exptl_crystal_density_method 'not measured'
_exptl_crystal_description block
_exptl_crystal_F_000 1124
_exptl_crystal_size_max 0.25
_exptl_crystal_size_mid 0.24
_exptl_crystal_size_min 0.24
_refine_diff_density_max 2.373
_refine_diff_density_min -1.105
_refine_diff_density_rms 0.115
_refine_ls_extinction_method none
_refine_ls_goodness_of_fit_ref 1.016
_refine_ls_hydrogen_treatment mixed
_refine_ls_matrix_type full
_refine_ls_number_parameters 244
_refine_ls_number_reflns 4112
_refine_ls_number_restraints 0
_refine_ls_restrained_S_all 1.016
_refine_ls_R_factor_all 0.0537
_refine_ls_R_factor_gt 0.0521
_refine_ls_shift/su_max 0.000
_refine_ls_shift/su_mean 0.000
_refine_ls_structure_factor_coef Fsqd
_refine_ls_weighting_details 'calc w=1/[\s^2^(Fo^2^)+(0.0594P)^2^+15.0000P] where P=(Fo^2^+2Fc^2^)/3'
_refine_ls_weighting_scheme calc
_refine_ls_wR_factor_gt 0.1318
_refine_ls_wR_factor_ref 0.1328
_reflns_number_gt 3951
_reflns_number_total 4112
_reflns_threshold_expression >2sigma(I)
_cod_data_source_file c8cc07418f2.cif
_cod_data_source_block 2
_cod_depositor_comments 'Adding full bibliography for 7122530--7122532.cif.'
_cod_original_sg_symbol_H-M P2(1)/c
_cod_database_code 7122531

loop_
_symmetry_equiv_pos_as_xyz
'x, y, z'
'-x, y+1/2, -z+1/2'
'-x, -y, -z'
'x, -y-1/2, z-1/2'

loop_
_atom_site_label
_atom_site_type_symbol
_atom_site_fract_x
_atom_site_fract_y
_atom_site_fract_z
_atom_site_U_iso_or_equiv
_atom_site_adp_type
_atom_site_occupancy
_atom_site_symmetry_multiplicity
_atom_site_calc_flag
_atom_site_refinement_flags
Fe1 Fe 0.77522(4) 0.66724(6) 0.06256(4) 0.02061(18) Uani 1 1 d .
Fe2 Fe 0.70637(4) 0.36023(5) 0.15870(4) 0.01599(17) Uani 1 1 d .
S1 S 0.78926(8) 0.46300(10) 0.04630(7) 0.0231(3) Uani 1 1 d .
Cl1 Cl 0.63160(7) 0.20034(10) 0.09147(8) 0.0254(3) Uani 1 1 d .
S5 S 0.61777(8) 0.54524(10) 0.16837(8) 0.0266(3) Uani 1 1 d .
Cl2 Cl 0.91292(9) 0.70191(12) 0.14923(9) 0.0371(3) Uani 1 1 d .
N7 N 0.8435(2) 0.3191(3) 0.2272(2) 0.0183(7) Uani 1 1 d .
C19 C 0.7642(3) 0.8443(4) 0.0113(3) 0.0203(9) Uani 1 1 d .
N2 N 0.6734(3) 0.3394(4) 0.3098(3) 0.0261(8) Uani 1 1 d .
C18 C 0.6770(3) 0.7923(4) 0.0092(3) 0.0204(9) Uani 1 1 d .
C7 C 0.9032(3) 0.4154(5) 0.0881(3) 0.0296(11) Uani 1 1 d .
H7A H 0.9169 0.3388 0.0575 0.035 Uiso 1 1 calc R
H7B H 0.9475 0.4758 0.0701 0.035 Uiso 1 1 calc R
C8 C 0.5977(4) 0.2555(5) 0.3184(3) 0.0322(11) Uani 1 1 d .
H8A H 0.5855 0.2492 0.3847 0.048 Uiso 1 1 calc R
H8B H 0.6139 0.1765 0.2951 0.048 Uiso 1 1 calc R
H8C H 0.5432 0.2849 0.2809 0.048 Uiso 1 1 calc R
C9 C 0.8637(3) 0.1936(4) 0.2037(4) 0.0280(10) Uani 1 1 d .
H9A H 0.9243 0.1720 0.2326 0.042 Uiso 1 1 calc R
H9B H 0.8618 0.1848 0.1350 0.042 Uiso 1 1 calc R
H9C H 0.8182 0.1407 0.2280 0.042 Uiso 1 1 calc R
C16 C 0.7620(3) 0.6848(4) -0.0898(3) 0.0239(10) Uani 1 1 d .
C15 C 0.8160(3) 0.7784(4) -0.0510(3) 0.0224(9) Uani 1 1 d .
C13 C 0.5978(3) 0.8407(4) 0.0562(4) 0.0301(11) Uani 1 1 d .
H13A H 0.5640 0.8976 0.0139 0.045 Uiso 1 1 calc R
H13B H 0.6201 0.8815 0.1149 0.045 Uiso 1 1 calc R
H13C H 0.5577 0.7746 0.0707 0.045 Uiso 1 1 calc R
C11 C 0.7882(4) 0.5967(5) -0.1622(3) 0.0359(12) Uani 1 1 d .
H11A H 0.7737 0.6302 -0.2255 0.054 Uiso 1 1 calc R
H11B H 0.7543 0.5221 -0.1564 0.054 Uiso 1 1 calc R
H11C H 0.8536 0.5804 -0.1521 0.054 Uiso 1 1 calc R
C17 C 0.6754(3) 0.6902(4) -0.0510(3) 0.0229(9) Uani 1 1 d .
C14 C 0.7977(3) 0.9529(4) 0.0654(3) 0.0284(10) Uani 1 1 d .
H14A H 0.7849 1.0244 0.0265 0.043 Uiso 1 1 calc R
H14B H 0.8634 0.9461 0.0818 0.043 Uiso 1 1 calc R
H14C H 0.7668 0.9592 0.1232 0.043 Uiso 1 1 calc R
C3 C 0.6530(4) 0.4557(5) 0.3507(3) 0.0322(11) Uani 1 1 d .
H3A H 0.7100 0.5025 0.3613 0.039 Uiso 1 1 calc R
H3B H 0.6294 0.4426 0.4128 0.039 Uiso 1 1 calc R
C6 C 0.9138(3) 0.3993(4) 0.1946(3) 0.0247(9) Uani 1 1 d .
H6A H 0.9747 0.3656 0.2140 0.030 Uiso 1 1 calc R
H6B H 0.9096 0.4784 0.2253 0.030 Uiso 1 1 calc R
C2 C 0.5853(4) 0.5264(5) 0.2897(3) 0.0323(11) Uani 1 1 d .
H2A H 0.5785 0.6063 0.3183 0.039 Uiso 1 1 calc R
H2B H 0.5255 0.4856 0.2871 0.039 Uiso 1 1 calc R
C12 C 0.5957(4) 0.6114(5) -0.0793(4) 0.0373(12) Uani 1 1 d .
H12A H 0.5609 0.6450 -0.1351 0.056 Uiso 1 1 calc R
H12B H 0.5567 0.6064 -0.0273 0.056 Uiso 1 1 calc R
H12C H 0.6172 0.5311 -0.0939 0.056 Uiso 1 1 calc R
C4 C 0.7554(3) 0.2849(5) 0.3639(3) 0.0303(11) Uani 1 1 d .
H4A H 0.7540 0.3026 0.4319 0.036 Uiso 1 1 calc R
H4B H 0.7536 0.1968 0.3559 0.036 Uiso 1 1 calc R
C5 C 0.8414(3) 0.3321(5) 0.3311(3) 0.0289(10) Uani 1 1 d .
H5A H 0.8478 0.4178 0.3483 0.035 Uiso 1 1 calc R
H5B H 0.8936 0.2885 0.3636 0.035 Uiso 1 1 calc R
C10 C 0.9114(3) 0.8091(5) -0.0729(4) 0.0359(12) Uani 1 1 d .
H10A H 0.9087 0.8614 -0.1284 0.054 Uiso 1 1 calc R
H10B H 0.9441 0.7355 -0.0857 0.054 Uiso 1 1 calc R
H10C H 0.9432 0.8505 -0.0187 0.054 Uiso 1 1 calc R
C1 C 0.7128(3) 0.6451(4) 0.1823(3) 0.0301(11) Uani 1 1 d .
H1A H 0.7575 0.6138 0.2324 0.036 Uiso 1 1 calc R
H1B H 0.6918 0.7241 0.2032 0.036 Uiso 1 1 calc R

loop_
_atom_site_aniso_label
_atom_site_aniso_U_11
_atom_site_aniso_U_22
_atom_site_aniso_U_33
_atom_site_aniso_U_23
_atom_site_aniso_U_13
_atom_site_aniso_U_12
Fe1 0.0254(3) 0.0198(3) 0.0164(3) 0.0026(2) 0.0002(2) 0.0064(3)
Fe2 0.0166(3) 0.0145(3) 0.0164(3) -0.0036(2) -0.0008(2) 0.0007(2)
S1 0.0317(6) 0.0175(5) 0.0192(5) 0.0024(4) -0.0019(4) 0.0011(4)
Cl1 0.0270(6) 0.0234(5) 0.0256(5) -0.0087(4) 0.0007(4) -0.0043(4)
S5 0.0263(6) 0.0227(6) 0.0293(6) -0.0041(5) -0.0051(5) 0.0046(5)
Cl2 0.0321(6) 0.0356(7) 0.0417(7) 0.0036(5) -0.0072(5) -0.0042(5)
N7 0.0185(17) 0.0176(17) 0.0185(17) 0.0014(14) 0.0002(14) 0.0017(14)
C19 0.020(2) 0.021(2) 0.019(2) 0.0026(17) 0.0001(16) 0.0059(17)
N2 0.024(2) 0.035(2) 0.0194(18) -0.0042(16) 0.0027(15) 0.0009(17)
C18 0.023(2) 0.019(2) 0.020(2) 0.0061(17) 0.0009(17) 0.0044(17)
C7 0.027(2) 0.030(3) 0.033(3) 0.011(2) 0.012(2) 0.012(2)
C8 0.039(3) 0.034(3) 0.024(2) 0.001(2) 0.011(2) -0.003(2)
C9 0.025(2) 0.021(2) 0.038(3) -0.003(2) -0.003(2) 0.0059(18)
C16 0.037(3) 0.021(2) 0.014(2) 0.0054(17) 0.0027(18) 0.0090(19)
C15 0.024(2) 0.025(2) 0.019(2) 0.0025(17) 0.0034(17) 0.0059(18)
C13 0.024(2) 0.028(2) 0.040(3) 0.005(2) 0.009(2) 0.005(2)
C11 0.066(4) 0.025(2) 0.018(2) -0.0016(19) 0.008(2) 0.012(2)
C17 0.029(2) 0.018(2) 0.020(2) 0.0044(17) -0.0046(18) -0.0027(18)
C14 0.032(3) 0.023(2) 0.030(2) -0.0024(19) -0.002(2) -0.0018(19)
C3 0.040(3) 0.031(3) 0.027(2) -0.005(2) 0.011(2) 0.000(2)
C6 0.016(2) 0.024(2) 0.034(2) 0.0053(19) -0.0010(18) 0.0019(18)
C2 0.036(3) 0.034(3) 0.029(3) -0.004(2) 0.013(2) -0.001(2)
C12 0.039(3) 0.033(3) 0.038(3) 0.000(2) -0.010(2) -0.008(2)
C4 0.036(3) 0.032(3) 0.022(2) 0.004(2) 0.002(2) 0.003(2)
C5 0.028(2) 0.038(3) 0.019(2) 0.001(2) -0.0037(18) 0.007(2)
C10 0.024(3) 0.042(3) 0.043(3) 0.003(2) 0.013(2) 0.006(2)
C1 0.036(3) 0.025(2) 0.029(2) -0.003(2) -0.001(2) -0.003(2)

loop_
_atom_type_symbol
_atom_type_description
_atom_type_scat_dispersion_real
_atom_type_scat_dispersion_imag
_atom_type_scat_source
C C 0.0033 0.0016 'International Tables Vol C Tables 4.2.6.8 and 6.1.1.4'
H H 0.0000 0.0000 'International Tables Vol C Tables 4.2.6.8 and 6.1.1.4'
N N 0.0061 0.0033 'International Tables Vol C Tables 4.2.6.8 and 6.1.1.4'
S S 0.1246 0.1234 'International Tables Vol C Tables 4.2.6.8 and 6.1.1.4'
Cl Cl 0.1484 0.1585 'International Tables Vol C Tables 4.2.6.8 and 6.1.1.4'
Fe Fe 0.3463 0.8444 'International Tables Vol C Tables 4.2.6.8 and 6.1.1.4'

loop_
_geom_angle_atom_site_label_1
_geom_angle_atom_site_label_2
_geom_angle_atom_site_label_3
_geom_angle
C1 Fe1 C17 108.68(19)
C1 Fe1 C18 91.87(19)
C17 Fe1 C18 39.65(17)
C1 Fe1 C19 112.26(18)
C17 Fe1 C19 66.02(17)
C18 Fe1 C19 39.12(17)
C1 Fe1 C15 151.24(19)
C17 Fe1 C15 65.19(17)
C18 Fe1 C15 65.20(16)
C19 Fe1 C15 38.99(16)
C1 Fe1 C16 147.8(2)
C17 Fe1 C16 39.42(18)
C18 Fe1 C16 65.41(17)
C19 Fe1 C16 64.70(17)
C15 Fe1 C16 37.63(17)
C1 Fe1 S1 90.89(14)
C17 Fe1 S1 96.13(13)
C18 Fe1 S1 133.35(13)
C19 Fe1 S1 153.97(12)
C15 Fe1 S1 117.30(12)
C16 Fe1 S1 89.40(12)
C1 Fe1 Cl2 91.03(15)
C17 Fe1 Cl2 155.59(13)
C18 Fe1 Cl2 128.63(13)
C19 Fe1 Cl2 93.62(12)
C15 Fe1 Cl2 90.58(13)
C16 Fe1 Cl2 120.79(14)
S1 Fe1 Cl2 97.85(5)
N7 Fe2 N2 80.12(14)
N7 Fe2 Cl1 114.40(10)
N2 Fe2 Cl1 100.44(11)
N7 Fe2 S1 83.69(10)
N2 Fe2 S1 148.54(11)
Cl1 Fe2 S1 110.81(4)
N7 Fe2 S5 128.34(10)
N2 Fe2 S5 82.57(11)
Cl1 Fe2 S5 116.46(5)
S1 Fe2 S5 86.67(4)
C7 S1 Fe1 110.29(18)
C7 S1 Fe2 99.01(15)
Fe1 S1 Fe2 110.56(5)
C1 S5 C2 103.7(2)
C1 S5 Fe2 96.54(17)
C2 S5 Fe2 98.17(17)
C6 N7 C9 110.0(3)
C6 N7 C5 109.4(4)
C9 N7 C5 109.9(4)
C6 N7 Fe2 112.1(3)
C9 N7 Fe2 107.0(3)
C5 N7 Fe2 108.3(3)
C18 C19 C15 108.3(4)
C18 C19 C14 127.1(4)
C15 C19 C14 124.5(4)
C18 C19 Fe1 70.3(2)
C15 C19 Fe1 72.7(2)
C14 C19 Fe1 124.8(3)
C3 N2 C8 110.2(4)
C3 N2 C4 109.9(4)
C8 N2 C4 106.4(4)
C3 N2 Fe2 110.9(3)
C8 N2 Fe2 112.1(3)
C4 N2 Fe2 107.1(3)
C19 C18 C17 107.9(4)
C19 C18 C13 126.1(4)
C17 C18 C13 125.9(4)
C19 C18 Fe1 70.6(2)
C17 C18 Fe1 70.0(2)
C13 C18 Fe1 128.1(3)
C6 C7 S1 111.6(3)
C15 C16 C17 108.2(4)
C15 C16 C11 126.0(4)
C17 C16 C11 125.8(5)
C15 C16 Fe1 71.2(2)
C17 C16 Fe1 67.8(2)
C11 C16 Fe1 128.5(3)
C16 C15 C19 108.2(4)
C16 C15 C10 126.7(4)
C19 C15 C10 125.0(4)
C16 C15 Fe1 71.2(2)
C19 C15 Fe1 68.3(2)
C10 C15 Fe1 127.8(3)
C18 C17 C16 107.3(4)
C18 C17 C12 127.0(4)
C16 C17 C12 125.3(4)
C18 C17 Fe1 70.4(2)
C16 C17 Fe1 72.8(3)
C12 C17 Fe1 127.9(3)
N2 C3 C2 112.9(4)
N7 C6 C7 112.0(4)
C3 C2 S5 112.8(3)
C5 C4 N2 111.5(4)
N7 C5 C4 112.0(4)
S5 C1 Fe1 113.4(2)

loop_
_geom_bond_atom_site_label_1
_geom_bond_atom_site_label_2
_geom_bond_distance
Fe1 C1 2.025(5)
Fe1 C17 2.100(4)
Fe1 C18 2.104(4)
Fe1 C19 2.109(4)
Fe1 C15 2.166(4)
Fe1 C16 2.167(4)
Fe1 S1 2.3038(13)
Fe1 Cl2 2.3109(14)
Fe2 N7 2.213(3)
Fe2 N2 2.259(4)
Fe2 Cl1 2.2642(12)
Fe2 S1 2.3945(12)
Fe2 S5 2.4561(12)
S1 C7 1.812(5)
S5 C1 1.789(5)
S5 C2 1.846(5)
N7 C6 1.476(6)
N7 C9 1.478(6)
N7 C5 1.488(6)
C19 C18 1.410(6)
C19 C15 1.428(6)
C19 C14 1.495(6)
N2 C3 1.466(6)
N2 C8 1.472(6)
N2 C4 1.502(6)
C18 C17 1.426(6)
C18 C13 1.500(6)
C7 C6 1.520(7)
C16 C15 1.397(7)
C16 C17 1.440(7)
C16 C11 1.500(6)
C15 C10 1.509(7)
C17 C12 1.494(7)
C3 C2 1.489(7)
C4 C5 1.488(7)
